data_1574762
loop_
_publ_author_name
'Faltejsek, Jan'
'Urbanovsk&#xfd;, Peter'
'Kub&#xed;&#x10d;ek, Vojt&#x11b;ch'
'Havl&#xed;&#x10d;kov&#xe1;, Jana'
'C&#xed;sa&#x159;ov&#xe1;, Ivana'
'Kotek, Jan'
'Hermann, Petr'

_publ_section_title
;
 Extraordinary kinetic inertness of lanthanide(iii) complexes of
 pyridine-rigidified 18-membered hexaazamacrocycles with four acetate
 pendant arms.
;
_journal_issue 27
_journal_name_full 'Chemical science'
_journal_page_first 12558
_journal_page_last 12567
_journal_paper_doi 10.1039/d5sc01893e
_journal_volume 16
_journal_year 2025
_chemical_formula_moiety 'C26 H34 N6 O8, 8(H2 O)'
_chemical_formula_sum 'C26 H50 N6 O16'
_chemical_formula_weight 702.72
_space_group_crystal_system triclinic
_space_group_IT_number 2
_space_group_name_Hall '-P 1'
_space_group_name_H-M_alt 'P -1'
_atom_sites_solution_hydrogens geom
_atom_sites_solution_primary direct
_atom_sites_solution_secondary difmap
_audit_creation_method SHELXL-2017/1
_audit_update_record
;
2025-02-10 deposited with the CCDC.	2025-05-30 downloaded from the CCDC.
;
_cell_angle_alpha 93.5600(10)
_cell_angle_beta 96.977(2)
_cell_angle_gamma 90.5620(10)
_cell_formula_units_Z 4
_cell_length_a 12.6858(5)
_cell_length_b 12.9121(4)
_cell_length_c 20.6862(8)
_cell_measurement_reflns_used 9880
_cell_measurement_temperature 120(2)
_cell_measurement_theta_max 27.3065
_cell_measurement_theta_min 2.3662
_cell_volume 3356.3(2)
_computing_cell_refinement 'SAINT V8.40B (Bruker AXS LLC, 2019)'
_computing_data_collection 'Bruker Instrument Service vV6.2.15'
_computing_data_reduction 'SAINT V8.40B (Bruker AXS LLC, 2019)'
_computing_structure_refinement 'SHELXL-2017/1 (Sheldrick, 2017)'
_computing_structure_solution 'SHELXT 2018/2 (Sheldrick, 2018)'
_diffrn_ambient_temperature 120(2)
_diffrn_detector_area_resol_mean 7.3910
_diffrn_measured_fraction_theta_full 0.999
_diffrn_measured_fraction_theta_max 0.997
_diffrn_measurement_device 'Bruker D8 VENTURE'
_diffrn_measurement_method '\f and \w scans'
_diffrn_radiation_type MoK\a
_diffrn_radiation_wavelength 0.71073
_diffrn_reflns_av_R_equivalents 0.0376
_diffrn_reflns_av_unetI/netI 0.0323
_diffrn_reflns_Laue_measured_fraction_full 0.999
_diffrn_reflns_Laue_measured_fraction_max 0.997
_diffrn_reflns_limit_h_max 16
_diffrn_reflns_limit_h_min -16
_diffrn_reflns_limit_k_max 16
_diffrn_reflns_limit_k_min -14
_diffrn_reflns_limit_l_max 26
_diffrn_reflns_limit_l_min -26
_diffrn_reflns_number 69560
_diffrn_reflns_point_group_measured_fraction_full 0.999
_diffrn_reflns_point_group_measured_fraction_max 0.997
_diffrn_reflns_theta_full 25.242
_diffrn_reflns_theta_max 27.526
_diffrn_reflns_theta_min 1.920
_diffrn_source 'microfocus sealed tube'
_exptl_absorpt_coefficient_mu 0.115
_exptl_absorpt_correction_T_max 0.99
_exptl_absorpt_correction_T_min 0.91
_exptl_absorpt_correction_type multi-scan
_exptl_absorpt_process_details
;
Krause, L., Herbst-Irmer, R., Sheldrick, G. M., Stalke, D. (2015).
"Comparison of silver and molybdenum microfocus X-ray sources for
single-crystal structure determination"
J. Appl. Cryst. 48, 3-10.
doi:10.1107/S1600576714022985
;
_exptl_crystal_colour colourless
_exptl_crystal_density_diffrn 1.391
_exptl_crystal_description prism
_exptl_crystal_F_000 1504
_exptl_crystal_size_max 0.348
_exptl_crystal_size_mid 0.199
_exptl_crystal_size_min 0.082
_refine_diff_density_max 0.347
_refine_diff_density_min -0.327
_refine_diff_density_rms 0.053
_refine_ls_extinction_method none
_refine_ls_goodness_of_fit_ref 1.029
_refine_ls_hydrogen_treatment constr
_refine_ls_matrix_type full
_refine_ls_number_parameters 721
_refine_ls_number_reflns 15433
_refine_ls_number_restraints 0
_refine_ls_restrained_S_all 1.029
_refine_ls_R_factor_all 0.0678
_refine_ls_R_factor_gt 0.0543
_refine_ls_shift/su_max 0.001
_refine_ls_shift/su_mean 0.000
_refine_ls_structure_factor_coef Fsqd
_refine_ls_weighting_details 'w=1/[\s^2^(Fo^2^)+(0.0583P)^2^+3.0867P] where P=(Fo^2^+2Fc^2^)/3'
_refine_ls_weighting_scheme calc
_refine_ls_wR_factor_gt 0.1440
_refine_ls_wR_factor_ref 0.1523
_reflns_Friedel_coverage 0.000
_reflns_number_gt 12164
_reflns_number_total 15433
_reflns_threshold_expression 'I > 2\s(I)'
_cod_data_source_file d5sc01893e2.cif
_cod_data_source_block haf12zwi_sq
_cod_depositor_comments
;
The following automatic conversions were performed:

data item '_exptl_absorpt_correction_type' value 'Multi-Scan' was
changed to 'multi-scan' in accordance with the
/home/data/users/saulius/crontab/automatic-downloads/rss-feeds/RSC/lib/dictionaries/cif_core.dic
dictionary named 'cif_core.dic' version 2.4.2 last updated on
2011-04-26.

Automatic conversion script
Id: cif_fix_values 8170 2020-07-09 18:12:32Z antanas 

 Adding full bibliography for 1574757--1574764.cif.
;
_cod_database_code 1574762
_shelx_shelxl_version_number 2017/1
_shelx_space_group_comment
;
The symmetry employed for this shelxl refinement is uniquely defined
by the following loop, which should always be used as a source of
symmetry information in preference to the above space-group names.
They are only intended as comments.
;
_shelx_estimated_absorpt_t_min 0.961
_shelx_estimated_absorpt_t_max 0.991

loop_
_space_group_symop_operation_xyz
'x, y, z'
'-x, -y, -z'

loop_
_atom_site_label
_atom_site_type_symbol
_atom_site_fract_x
_atom_site_fract_y
_atom_site_fract_z
_atom_site_U_iso_or_equiv
_atom_site_adp_type
_atom_site_occupancy
_atom_site_site_symmetry_order
_atom_site_calc_flag
_atom_site_refinement_flags_posn
_atom_site_refinement_flags_adp
_atom_site_refinement_flags_occupancy
_atom_site_disorder_assembly
_atom_site_disorder_group
N1A N 0.20827(13) 0.71022(13) 0.60648(8) 0.0297(4) Uani 1 1 d . . . . .
C2A C 0.30687(16) 0.67309(17) 0.61464(11) 0.0341(5) Uani 1 1 d . . . . .
C3A C 0.37084(15) 0.68784(16) 0.55935(11) 0.0317(4) Uani 1 1 d . . . . .
H31 H 0.433353 0.642355 0.563536 0.038 Uiso 1 1 calc R U . . .
H32 H 0.396823 0.760666 0.561516 0.038 Uiso 1 1 calc R U . . .
N4A N 0.30433(12) 0.66218(12) 0.49373(8) 0.0262(3) Uani 1 1 d . . . . .
H41 H 0.231180 0.642601 0.502516 0.031 Uiso 1 1 calc R U . . .
C5A C 0.29587(14) 0.75844(14) 0.45598(9) 0.0245(4) Uani 1 1 d . . . . .
H51 H 0.368133 0.784387 0.451457 0.029 Uiso 1 1 calc R U . . .
H52 H 0.260136 0.812974 0.480675 0.029 Uiso 1 1 calc R U . . .
C6A C 0.23414(15) 0.73850(14) 0.38848(10) 0.0261(4) Uani 1 1 d . . . . .
H61 H 0.281771 0.707383 0.358352 0.031 Uiso 1 1 calc R U . . .
H62 H 0.175517 0.688225 0.390844 0.031 Uiso 1 1 calc R U . . .
N7A N 0.18894(12) 0.83698(12) 0.36193(8) 0.0239(3) Uani 1 1 d . . . . .
H71 H 0.135839 0.863763 0.390555 0.029 Uiso 1 1 calc R U . . .
C8A C 0.13163(16) 0.81269(16) 0.29359(10) 0.0304(4) Uani 1 1 d . . . . .
H81 H 0.159484 0.859228 0.263119 0.036 Uiso 1 1 calc R U . . .
H82 H 0.146221 0.740341 0.278987 0.036 Uiso 1 1 calc R U . . .
C9A C 0.01426(16) 0.82596(15) 0.29126(10) 0.0293(4) Uani 1 1 d . . . . .
N10A N -0.03047(13) 0.79125(12) 0.34145(8) 0.0271(3) Uani 1 1 d . . . . .
C11A C -0.13533(15) 0.80319(15) 0.34153(10) 0.0279(4) Uani 1 1 d . . . . .
C12A C -0.18274(15) 0.76699(16) 0.39964(10) 0.0300(4) Uani 1 1 d . . . . .
H121 H -0.208812 0.827574 0.424402 0.036 Uiso 1 1 calc R U . . .
H122 H -0.244137 0.720050 0.384476 0.036 Uiso 1 1 calc R U . . .
N13A N -0.10250(12) 0.71092(12) 0.44371(8) 0.0246(3) Uani 1 1 d . . . . .
H131 H -0.034993 0.752903 0.449083 0.029 Uiso 1 1 calc R U . . .
C14A C -0.13774(15) 0.70518(15) 0.51086(10) 0.0271(4) Uani 1 1 d . . . . .
H141 H -0.216248 0.700806 0.506822 0.033 Uiso 1 1 calc R U . . .
H142 H -0.109364 0.641764 0.530694 0.033 Uiso 1 1 calc R U . . .
C15A C -0.09906(14) 0.79911(15) 0.55430(10) 0.0262(4) Uani 1 1 d . . . . .
H151 H -0.140374 0.805507 0.591955 0.031 Uiso 1 1 calc R U . . .
H152 H -0.110555 0.862223 0.529707 0.031 Uiso 1 1 calc R U . . .
N16A N 0.01789(12) 0.79097(12) 0.57876(8) 0.0251(3) Uani 1 1 d . . . . .
H161 H 0.051389 0.749023 0.544704 0.030 Uiso 1 1 calc R U . . .
C17A C 0.03325(17) 0.73411(17) 0.64010(10) 0.0322(4) Uani 1 1 d . . . . .
H171 H -0.017186 0.674408 0.636223 0.039 Uiso 1 1 calc R U . . .
H172 H 0.017934 0.780959 0.677408 0.039 Uiso 1 1 calc R U . . .
C18A C 0.14487(17) 0.69592(16) 0.65264(10) 0.0328(4) Uani 1 1 d . . . . .
C19A C 0.34659(19) 0.6254(2) 0.67031(13) 0.0489(6) Uani 1 1 d . . . . .
H191 H 0.417908 0.602551 0.675900 0.059 Uiso 1 1 calc R U . . .
C20A C 0.2807(2) 0.6115(2) 0.71761(13) 0.0512(7) Uani 1 1 d . . . . .
H201 H 0.306007 0.577877 0.755902 0.061 Uiso 1 1 calc R U . . .
C21A C 0.17862(19) 0.64626(19) 0.70910(11) 0.0410(5) Uani 1 1 d . . . . .
H211 H 0.132013 0.636734 0.740960 0.049 Uiso 1 1 calc R U . . .
C22A C -0.04374(18) 0.86880(17) 0.23877(11) 0.0370(5) Uani 1 1 d . . . . .
H221 H -0.010098 0.889654 0.202966 0.044 Uiso 1 1 calc R U . . .
C23A C -0.15155(19) 0.88051(18) 0.23962(12) 0.0408(5) Uani 1 1 d . . . . .
H231 H -0.193145 0.910443 0.204459 0.049 Uiso 1 1 calc R U . . .
C24A C -0.19851(18) 0.84848(17) 0.29187(11) 0.0366(5) Uani 1 1 d . . . . .
H241 H -0.272350 0.857233 0.293806 0.044 Uiso 1 1 calc R U . . .
C30A C 0.34685(16) 0.57214(15) 0.45625(11) 0.0320(4) Uani 1 1 d . . . . .
H301 H 0.419869 0.589293 0.447611 0.038 Uiso 1 1 calc R U . . .
H302 H 0.302289 0.560076 0.413667 0.038 Uiso 1 1 calc R U . . .
C31A C 0.34863(16) 0.47273(16) 0.49296(13) 0.0365(5) Uani 1 1 d . . . . .
O311 O 0.30769(12) 0.47366(12) 0.54448(9) 0.0424(4) Uani 1 1 d . . . . .
O312 O 0.39131(12) 0.39729(11) 0.46532(10) 0.0470(4) Uani 1 1 d . . . . .
C40A C 0.27379(15) 0.91891(14) 0.36205(10) 0.0258(4) Uani 1 1 d . . . . .
H401 H 0.325157 0.894594 0.332275 0.031 Uiso 1 1 calc R U . . .
H402 H 0.312611 0.929167 0.406532 0.031 Uiso 1 1 calc R U . . .
C41A C 0.22920(16) 1.02289(15) 0.34081(9) 0.0274(4) Uani 1 1 d . . . . .
O411 O 0.13070(11) 1.03099(11) 0.33094(7) 0.0314(3) Uani 1 1 d . . . . .
O412 O 0.29857(12) 1.09093(11) 0.33657(8) 0.0354(3) Uani 1 1 d . . . . .
C50A C -0.07846(15) 0.60537(14) 0.41482(11) 0.0291(4) Uani 1 1 d . . . . .
H501 H -0.087064 0.605595 0.366616 0.035 Uiso 1 1 calc R U . . .
H502 H -0.128794 0.553277 0.427304 0.035 Uiso 1 1 calc R U . . .
C51A C 0.03522(15) 0.57662(14) 0.43953(10) 0.0251(4) Uani 1 1 d . . . . .
O511 O 0.08189(10) 0.63054(10) 0.48734(7) 0.0278(3) Uani 1 1 d . . . . .
O512 O 0.07399(11) 0.50304(10) 0.40890(7) 0.0322(3) Uani 1 1 d . . . . .
C60A C 0.07128(15) 0.89607(15) 0.58657(9) 0.0268(4) Uani 1 1 d . . . . .
H601 H 0.133870 0.895545 0.620161 0.032 Uiso 1 1 calc R U . . .
H602 H 0.021468 0.948513 0.601293 0.032 Uiso 1 1 calc R U . . .
C61A C 0.10637(14) 0.92492(14) 0.52181(9) 0.0230(4) Uani 1 1 d . . . . .
O611 O 0.07104(10) 0.86974(10) 0.47116(6) 0.0250(3) Uani 1 1 d . . . . .
O612 O 0.16910(11) 1.00045(11) 0.52531(7) 0.0310(3) Uani 1 1 d . . . . .
N1B N 0.73256(14) 0.70042(12) 1.08748(8) 0.0290(4) Uani 1 1 d . . . . .
C2B C 0.82825(17) 0.65821(15) 1.08444(10) 0.0308(4) Uani 1 1 d . . . . .
C3B C 0.87297(16) 0.67053(16) 1.02120(10) 0.0321(4) Uani 1 1 d . . . . .
H35 H 0.932192 0.621901 1.017830 0.039 Uiso 1 1 calc R U . . .
H36 H 0.901626 0.742028 1.020725 0.039 Uiso 1 1 calc R U . . .
N4B N 0.78891(14) 0.64932(13) 0.96314(8) 0.0297(4) Uani 1 1 d . . . . .
H45 H 0.720915 0.631784 0.980209 0.036 Uiso 1 1 calc R U . . .
C5B C 0.77164(16) 0.74681(15) 0.92659(10) 0.0318(4) Uani 1 1 d . . . . .
H55 H 0.840471 0.771429 0.914717 0.038 Uiso 1 1 calc R U . . .
H56 H 0.744548 0.801712 0.955484 0.038 Uiso 1 1 calc R U . . .
C6B C 0.69330(17) 0.72885(15) 0.86490(10) 0.0318(4) Uani 1 1 d . . . . .
H65 H 0.731542 0.699949 0.829088 0.038 Uiso 1 1 calc R U . . .
H66 H 0.638891 0.677008 0.872544 0.038 Uiso 1 1 calc R U . . .
N7B N 0.63888(13) 0.82701(12) 0.84424(8) 0.0285(4) Uani 1 1 d . . . . .
H75 H 0.594576 0.850887 0.878933 0.034 Uiso 1 1 calc R U . . .
C8B C 0.56495(18) 0.80297(16) 0.78154(10) 0.0333(4) Uani 1 1 d . . . . .
H85 H 0.584610 0.847624 0.747521 0.040 Uiso 1 1 calc R U . . .
H86 H 0.573363 0.729762 0.766078 0.040 Uiso 1 1 calc R U . . .
C9B C 0.45079(18) 0.82077(16) 0.79152(10) 0.0332(4) Uani 1 1 d . . . . .
N10B N 0.42332(14) 0.78796(13) 0.84735(8) 0.0305(4) Uani 1 1 d . . . . .
C11B C 0.32413(17) 0.80396(15) 0.86085(10) 0.0312(4) Uani 1 1 d . . . . .
C12B C 0.29766(16) 0.77224(16) 0.92582(10) 0.0316(4) Uani 1 1 d . . . . .
H125 H 0.284688 0.834871 0.953632 0.038 Uiso 1 1 calc R U . . .
H126 H 0.231909 0.728974 0.919309 0.038 Uiso 1 1 calc R U . . .
N13B N 0.38684(13) 0.71205(12) 0.95946(8) 0.0270(3) Uani 1 1 d . . . . .
H135 H 0.454265 0.751437 0.956758 0.032 Uiso 1 1 calc R U . . .
C14B C 0.37436(16) 0.70774(15) 1.03082(10) 0.0285(4) Uani 1 1 d . . . . .
H145 H 0.297888 0.704886 1.036111 0.034 Uiso 1 1 calc R U . . .
H146 H 0.407303 0.643916 1.047503 0.034 Uiso 1 1 calc R U . . .
C15B C 0.42556(16) 0.80095(15) 1.06976(10) 0.0286(4) Uani 1 1 d . . . . .
H155 H 0.397402 0.808582 1.112350 0.034 Uiso 1 1 calc R U . . .
H156 H 0.407634 0.864088 1.046188 0.034 Uiso 1 1 calc R U . . .
N16B N 0.54510(13) 0.79065(12) 1.08098(8) 0.0259(3) Uani 1 1 d . . . . .
H165 H 0.565897 0.745072 1.043916 0.031 Uiso 1 1 calc R U . . .
C17B C 0.57827(17) 0.73720(15) 1.14246(10) 0.0300(4) Uani 1 1 d . . . . .
H175 H 0.526203 0.681268 1.146923 0.036 Uiso 1 1 calc R U . . .
H176 H 0.578884 0.787618 1.180568 0.036 Uiso 1 1 calc R U . . .
C18B C 0.68771(16) 0.69137(14) 1.14168(10) 0.0285(4) Uani 1 1 d . . . . .
C19B C 0.88272(18) 0.60895(16) 1.13552(11) 0.0355(5) Uani 1 1 d . . . . .
H195 H 0.951216 0.581541 1.132204 0.043 Uiso 1 1 calc R U . . .
C20B C 0.83455(19) 0.60072(16) 1.19170(11) 0.0361(5) Uani 1 1 d . . . . .
H25 H 0.869732 0.567136 1.227612 0.043 Uiso 1 1 calc R U . . .
C21B C 0.73467(18) 0.64183(15) 1.19511(10) 0.0331(4) Uani 1 1 d . . . . .
H215 H 0.699590 0.636230 1.232822 0.040 Uiso 1 1 calc R U . . .
C22B C 0.3799(2) 0.86653(17) 0.74626(11) 0.0398(5) Uani 1 1 d . . . . .
H225 H 0.401068 0.887328 0.706447 0.048 Uiso 1 1 calc R U . . .
C23B C 0.2772(2) 0.88118(18) 0.76060(12) 0.0428(5) Uani 1 1 d . . . . .
H235 H 0.226718 0.912340 0.730362 0.051 Uiso 1 1 calc R U . . .
C24B C 0.24792(19) 0.85054(17) 0.81891(12) 0.0388(5) Uani 1 1 d . . . . .
H245 H 0.178035 0.861064 0.829814 0.047 Uiso 1 1 calc R U . . .
C30B C 0.81470(17) 0.55974(15) 0.91799(10) 0.0315(4) Uani 1 1 d . . . . .
H305 H 0.878263 0.578460 0.897505 0.038 Uiso 1 1 calc R U . . .
H306 H 0.754846 0.548051 0.882762 0.038 Uiso 1 1 calc R U . . .
C31B C 0.83561(16) 0.45865(16) 0.95182(11) 0.0324(4) Uani 1 1 d . . . . .
O315 O 0.82039(12) 0.45471(11) 1.00967(7) 0.0359(3) Uani 1 1 d . . . . .
O316 O 0.86582(14) 0.38653(12) 0.91481(8) 0.0441(4) Uani 1 1 d . . . . .
C40B C 0.71767(17) 0.91193(15) 0.83768(11) 0.0324(4) Uani 1 1 d . . . . .
H405 H 0.761595 0.890340 0.802944 0.039 Uiso 1 1 calc R U . . .
H406 H 0.765467 0.923075 0.879128 0.039 Uiso 1 1 calc R U . . .
C41B C 0.66335(18) 1.01396(15) 0.82114(10) 0.0314(4) Uani 1 1 d . . . . .
O415 O 0.56529(12) 1.01799(11) 0.81906(7) 0.0337(3) Uani 1 1 d . . . . .
O416 O 0.72665(13) 1.08615(11) 0.81189(8) 0.0397(4) Uani 1 1 d . . . . .
C50B C 0.39769(17) 0.60598(15) 0.92722(10) 0.0303(4) Uani 1 1 d . . . . .
H505 H 0.373241 0.606817 0.879955 0.036 Uiso 1 1 calc R U . . .
H506 H 0.352607 0.555605 0.946045 0.036 Uiso 1 1 calc R U . . .
C51B C 0.51350(17) 0.57258(14) 0.93724(10) 0.0290(4) Uani 1 1 d . . . . .
O515 O 0.57488(11) 0.62254(11) 0.98086(7) 0.0305(3) Uani 1 1 d . . . . .
O516 O 0.53831(13) 0.49957(11) 0.89983(8) 0.0381(4) Uani 1 1 d . . . . .
C60B C 0.60101(16) 0.89369(14) 1.07951(10) 0.0288(4) Uani 1 1 d . . . . .
H605 H 0.673238 0.891193 1.103573 0.035 Uiso 1 1 calc R U . . .
H606 H 0.561511 0.948620 1.101336 0.035 Uiso 1 1 calc R U . . .
C61B C 0.60862(15) 0.91956(14) 1.00911(10) 0.0279(4) Uani 1 1 d . . . . .
O615 O 0.55838(11) 0.86121(11) 0.96442(7) 0.0299(3) Uani 1 1 d . . . . .
O616 O 0.66661(13) 0.99478(11) 1.00122(8) 0.0389(4) Uani 1 1 d . . . . .

loop_
_atom_site_aniso_label
_atom_site_aniso_U_11
_atom_site_aniso_U_22
_atom_site_aniso_U_33
_atom_site_aniso_U_23
_atom_site_aniso_U_13
_atom_site_aniso_U_12
N1A 0.0262(8) 0.0323(9) 0.0312(9) 0.0083(7) 0.0028(7) -0.0041(7)
C2A 0.0252(10) 0.0377(11) 0.0398(11) 0.0148(9) -0.0005(8) -0.0063(8)
C3A 0.0207(9) 0.0313(10) 0.0436(12) 0.0135(9) 0.0004(8) -0.0007(8)
N4A 0.0190(7) 0.0228(8) 0.0384(9) 0.0098(7) 0.0054(7) 0.0024(6)
C5A 0.0205(8) 0.0199(8) 0.0351(10) 0.0084(7) 0.0078(7) 0.0029(7)
C6A 0.0251(9) 0.0209(8) 0.0346(10) 0.0058(7) 0.0111(8) 0.0030(7)
N7A 0.0228(8) 0.0246(8) 0.0256(8) 0.0033(6) 0.0074(6) 0.0035(6)
C8A 0.0299(10) 0.0346(10) 0.0270(10) -0.0015(8) 0.0063(8) 0.0042(8)
C9A 0.0295(10) 0.0264(9) 0.0311(10) -0.0045(8) 0.0026(8) 0.0037(8)
N10A 0.0232(8) 0.0273(8) 0.0295(8) -0.0060(6) 0.0017(6) 0.0035(6)
C11A 0.0231(9) 0.0238(9) 0.0349(10) -0.0063(8) -0.0007(8) 0.0040(7)
C12A 0.0199(9) 0.0306(10) 0.0382(11) -0.0035(8) 0.0010(8) 0.0052(7)
N13A 0.0174(7) 0.0219(7) 0.0345(9) -0.0012(6) 0.0049(6) 0.0014(6)
C14A 0.0188(9) 0.0276(9) 0.0368(10) 0.0029(8) 0.0106(8) -0.0017(7)
C15A 0.0184(8) 0.0281(9) 0.0339(10) 0.0023(8) 0.0106(7) 0.0008(7)
N16A 0.0217(8) 0.0273(8) 0.0278(8) 0.0049(6) 0.0084(6) -0.0021(6)
C17A 0.0324(11) 0.0376(11) 0.0289(10) 0.0101(8) 0.0091(8) -0.0042(8)
C18A 0.0325(11) 0.0350(11) 0.0319(10) 0.0095(8) 0.0047(8) -0.0072(8)
C19A 0.0304(12) 0.0631(16) 0.0539(15) 0.0327(13) -0.0057(10) -0.0046(11)
C20A 0.0472(14) 0.0636(16) 0.0429(13) 0.0302(12) -0.0061(11) -0.0106(12)
C21A 0.0402(12) 0.0493(13) 0.0346(11) 0.0165(10) 0.0029(9) -0.0088(10)
C22A 0.0396(12) 0.0356(11) 0.0345(11) 0.0004(9) -0.0005(9) 0.0052(9)
C23A 0.0405(12) 0.0381(12) 0.0407(12) 0.0041(10) -0.0089(10) 0.0097(10)
C24A 0.0290(11) 0.0327(11) 0.0457(13) -0.0004(9) -0.0034(9) 0.0075(8)
C30A 0.0233(9) 0.0216(9) 0.0532(13) 0.0077(9) 0.0103(9) 0.0045(7)
C31A 0.0186(9) 0.0237(10) 0.0678(15) 0.0136(10) 0.0024(10) 0.0019(7)
O311 0.0283(8) 0.0312(8) 0.0714(12) 0.0217(8) 0.0110(8) 0.0006(6)
O312 0.0298(8) 0.0239(7) 0.0891(14) 0.0114(8) 0.0096(8) 0.0071(6)
C40A 0.0242(9) 0.0242(9) 0.0307(10) 0.0067(7) 0.0076(8) 0.0005(7)
C41A 0.0331(10) 0.0273(9) 0.0238(9) 0.0066(7) 0.0084(8) 0.0059(8)
O411 0.0318(8) 0.0326(7) 0.0314(7) 0.0058(6) 0.0074(6) 0.0096(6)
O412 0.0384(8) 0.0267(7) 0.0440(9) 0.0145(6) 0.0106(7) 0.0024(6)
C50A 0.0226(9) 0.0213(9) 0.0435(11) -0.0053(8) 0.0082(8) -0.0008(7)
C51A 0.0228(9) 0.0206(8) 0.0344(10) 0.0064(7) 0.0105(8) 0.0003(7)
O511 0.0197(6) 0.0285(7) 0.0359(7) 0.0013(6) 0.0062(5) 0.0011(5)
O512 0.0318(7) 0.0245(7) 0.0430(8) 0.0038(6) 0.0135(6) 0.0076(6)
C60A 0.0259(9) 0.0267(9) 0.0285(10) 0.0005(7) 0.0070(8) -0.0032(7)
C61A 0.0168(8) 0.0224(8) 0.0311(10) 0.0042(7) 0.0069(7) 0.0037(7)
O611 0.0221(6) 0.0278(7) 0.0263(7) 0.0001(5) 0.0085(5) -0.0017(5)
O612 0.0259(7) 0.0266(7) 0.0413(8) 0.0054(6) 0.0066(6) -0.0053(5)
N1B 0.0323(9) 0.0247(8) 0.0325(9) 0.0081(7) 0.0104(7) 0.0070(7)
C2B 0.0342(11) 0.0247(9) 0.0354(11) 0.0067(8) 0.0091(9) 0.0053(8)
C3B 0.0297(10) 0.0309(10) 0.0387(11) 0.0109(8) 0.0110(9) 0.0085(8)
N4B 0.0303(9) 0.0273(8) 0.0354(9) 0.0114(7) 0.0150(7) 0.0094(7)
C5B 0.0318(10) 0.0267(10) 0.0416(11) 0.0147(8) 0.0164(9) 0.0103(8)
C6B 0.0365(11) 0.0266(10) 0.0371(11) 0.0142(8) 0.0164(9) 0.0105(8)
N7B 0.0333(9) 0.0262(8) 0.0301(8) 0.0117(7) 0.0146(7) 0.0091(7)
C8B 0.0426(12) 0.0291(10) 0.0308(10) 0.0102(8) 0.0110(9) 0.0058(9)
C9B 0.0399(12) 0.0269(10) 0.0351(11) 0.0098(8) 0.0096(9) 0.0063(8)
N10B 0.0359(9) 0.0261(8) 0.0312(9) 0.0072(7) 0.0075(7) 0.0052(7)
C11B 0.0335(11) 0.0243(9) 0.0369(11) 0.0054(8) 0.0061(9) 0.0046(8)
C12B 0.0274(10) 0.0295(10) 0.0394(11) 0.0068(8) 0.0077(8) 0.0056(8)
N13B 0.0285(8) 0.0245(8) 0.0301(8) 0.0063(6) 0.0094(7) 0.0039(6)
C14B 0.0312(10) 0.0256(9) 0.0324(10) 0.0070(8) 0.0158(8) 0.0046(8)
C15B 0.0294(10) 0.0249(9) 0.0344(10) 0.0051(8) 0.0139(8) 0.0082(8)
N16B 0.0296(8) 0.0222(7) 0.0286(8) 0.0051(6) 0.0124(7) 0.0068(6)
C17B 0.0372(11) 0.0280(10) 0.0274(10) 0.0072(8) 0.0118(8) 0.0072(8)
C18B 0.0336(10) 0.0213(9) 0.0323(10) 0.0050(7) 0.0092(8) 0.0044(8)
C19B 0.0381(12) 0.0305(10) 0.0403(12) 0.0101(9) 0.0094(9) 0.0120(9)
C20B 0.0444(12) 0.0305(10) 0.0349(11) 0.0113(8) 0.0054(9) 0.0100(9)
C21B 0.0417(12) 0.0266(10) 0.0331(11) 0.0078(8) 0.0101(9) 0.0051(8)
C22B 0.0510(14) 0.0351(11) 0.0354(11) 0.0135(9) 0.0073(10) 0.0082(10)
C23B 0.0474(14) 0.0366(12) 0.0443(13) 0.0110(10) 0.0004(11) 0.0152(10)
C24B 0.0368(12) 0.0347(11) 0.0455(13) 0.0071(9) 0.0048(10) 0.0105(9)
C30B 0.0349(11) 0.0257(9) 0.0381(11) 0.0104(8) 0.0163(9) 0.0106(8)
C31B 0.0282(10) 0.0273(10) 0.0454(12) 0.0119(9) 0.0144(9) 0.0067(8)
O315 0.0394(8) 0.0324(8) 0.0395(8) 0.0129(6) 0.0139(7) 0.0046(6)
O316 0.0559(10) 0.0296(8) 0.0541(10) 0.0121(7) 0.0302(8) 0.0167(7)
C40B 0.0355(11) 0.0273(10) 0.0385(11) 0.0132(8) 0.0157(9) 0.0053(8)
C41B 0.0462(12) 0.0251(9) 0.0262(10) 0.0075(7) 0.0140(9) 0.0077(8)
O415 0.0397(8) 0.0295(7) 0.0350(8) 0.0081(6) 0.0128(6) 0.0113(6)
O416 0.0506(10) 0.0279(7) 0.0457(9) 0.0118(6) 0.0220(8) 0.0046(7)
C50B 0.0371(11) 0.0229(9) 0.0329(10) 0.0042(8) 0.0107(9) 0.0017(8)
C51B 0.0391(11) 0.0223(9) 0.0304(10) 0.0103(8) 0.0184(9) 0.0057(8)
O515 0.0312(7) 0.0304(7) 0.0328(7) 0.0045(6) 0.0138(6) 0.0056(6)
O516 0.0505(9) 0.0271(7) 0.0413(8) 0.0045(6) 0.0218(7) 0.0107(7)
C60B 0.0317(10) 0.0206(9) 0.0357(10) 0.0038(7) 0.0098(8) 0.0035(7)
C61B 0.0262(9) 0.0227(9) 0.0380(11) 0.0084(8) 0.0128(8) 0.0092(7)
O615 0.0306(7) 0.0321(7) 0.0298(7) 0.0072(6) 0.0121(6) 0.0023(6)
O616 0.0405(9) 0.0275(7) 0.0521(9) 0.0101(7) 0.0160(7) -0.0022(6)

loop_
_atom_type_symbol
_atom_type_description
_atom_type_scat_dispersion_real
_atom_type_scat_dispersion_imag
_atom_type_scat_source
C C 0.0033 0.0016 'International Tables Vol C Tables 4.2.6.8 and 6.1.1.4'
H H 0.0000 0.0000 'International Tables Vol C Tables 4.2.6.8 and 6.1.1.4'
N N 0.0061 0.0033 'International Tables Vol C Tables 4.2.6.8 and 6.1.1.4'
O O 0.0106 0.0060 'International Tables Vol C Tables 4.2.6.8 and 6.1.1.4'

loop_
_geom_angle_atom_site_label_1
_geom_angle_atom_site_label_2
_geom_angle_atom_site_label_3
_geom_angle
_geom_angle_site_symmetry_1
_geom_angle_site_symmetry_3
_geom_angle_publ_flag
C2A N1A C18A 118.48(18) . . ?
N1A C2A C19A 122.1(2) . . ?
N1A C2A C3A 115.12(17) . . ?
C19A C2A C3A 122.7(2) . . ?
C2A C3A N4A 110.95(16) . . ?
C2A C3A H31 109.5 . . ?
N4A C3A H31 109.5 . . ?
C2A C3A H32 109.5 . . ?
N4A C3A H32 109.5 . . ?
H31 C3A H32 108.0 . . ?
C30A N4A C5A 112.41(15) . . ?
C30A N4A C3A 112.38(15) . . ?
C5A N4A C3A 108.79(14) . . ?
C30A N4A H41 107.7 . . ?
C5A N4A H41 107.7 . . ?
C3A N4A H41 107.7 . . ?
N4A C5A C6A 112.22(15) . . ?
N4A C5A H51 109.2 . . ?
C6A C5A H51 109.2 . . ?
N4A C5A H52 109.2 . . ?
C6A C5A H52 109.2 . . ?
H51 C5A H52 107.9 . . ?
N7A C6A C5A 111.72(15) . . ?
N7A C6A H61 109.3 . . ?
C5A C6A H61 109.3 . . ?
N7A C6A H62 109.3 . . ?
C5A C6A H62 109.3 . . ?
H61 C6A H62 107.9 . . ?
C40A N7A C6A 111.43(14) . . ?
C40A N7A C8A 111.27(14) . . ?
C6A N7A C8A 109.23(15) . . ?
C40A N7A H71 108.3 . . ?
C6A N7A H71 108.3 . . ?
C8A N7A H71 108.3 . . ?
C9A C8A N7A 111.86(15) . . ?
C9A C8A H81 109.2 . . ?
N7A C8A H81 109.2 . . ?
C9A C8A H82 109.2 . . ?
N7A C8A H82 109.2 . . ?
H81 C8A H82 107.9 . . ?
N10A C9A C22A 122.84(19) . . ?
N10A C9A C8A 116.19(18) . . ?
C22A C9A C8A 120.94(19) . . ?
C9A N10A C11A 117.88(17) . . ?
N10A C11A C24A 122.8(2) . . ?
N10A C11A C12A 116.73(17) . . ?
C24A C11A C12A 120.45(18) . . ?
N13A C12A C11A 111.26(15) . . ?
N13A C12A H121 109.4 . . ?
C11A C12A H121 109.4 . . ?
N13A C12A H122 109.4 . . ?
C11A C12A H122 109.4 . . ?
H121 C12A H122 108.0 . . ?
C50A N13A C12A 112.32(15) . . ?
C50A N13A C14A 111.65(15) . . ?
C12A N13A C14A 110.73(14) . . ?
C50A N13A H131 107.3 . . ?
C12A N13A H131 107.3 . . ?
C14A N13A H131 107.3 . . ?
C15A C14A N13A 110.81(15) . . ?
C15A C14A H141 109.5 . . ?
N13A C14A H141 109.5 . . ?
C15A C14A H142 109.5 . . ?
N13A C14A H142 109.5 . . ?
H141 C14A H142 108.1 . . ?
C14A C15A N16A 110.90(15) . . ?
C14A C15A H151 109.5 . . ?
N16A C15A H151 109.5 . . ?
C14A C15A H152 109.5 . . ?
N16A C15A H152 109.5 . . ?
H151 C15A H152 108.0 . . ?
C17A N16A C60A 112.61(15) . . ?
C17A N16A C15A 110.89(14) . . ?
C60A N16A C15A 110.92(15) . . ?
C17A N16A H161 107.4 . . ?
C60A N16A H161 107.4 . . ?
C15A N16A H161 107.4 . . ?
N16A C17A C18A 110.94(16) . . ?
N16A C17A H171 109.5 . . ?
C18A C17A H171 109.5 . . ?
N16A C17A H172 109.5 . . ?
C18A C17A H172 109.5 . . ?
H171 C17A H172 108.0 . . ?
N1A C18A C21A 122.4(2) . . ?
N1A C18A C17A 116.80(18) . . ?
C21A C18A C17A 120.75(19) . . ?
C20A C19A C2A 118.8(2) . . ?
C20A C19A H191 120.6 . . ?
C2A C19A H191 120.6 . . ?
C21A C20A C19A 119.7(2) . . ?
C21A C20A H201 120.1 . . ?
C19A C20A H201 120.1 . . ?
C20A C21A C18A 118.4(2) . . ?
C20A C21A H211 120.8 . . ?
C18A C21A H211 120.8 . . ?
C23A C22A C9A 118.5(2) . . ?
C23A C22A H221 120.8 . . ?
C9A C22A H221 120.8 . . ?
C24A C23A C22A 119.5(2) . . ?
C24A C23A H231 120.2 . . ?
C22A C23A H231 120.2 . . ?
C23A C24A C11A 118.4(2) . . ?
C23A C24A H241 120.8 . . ?
C11A C24A H241 120.8 . . ?
N4A C30A C31A 112.25(18) . . ?
N4A C30A H301 109.2 . . ?
C31A C30A H301 109.2 . . ?
N4A C30A H302 109.2 . . ?
C31A C30A H302 109.2 . . ?
H301 C30A H302 107.9 . . ?
O311 C31A O312 127.4(2) . . ?
O311 C31A C30A 118.47(19) . . ?
O312 C31A C30A 114.1(2) . . ?
N7A C40A C41A 112.73(15) . . ?
N7A C40A H401 109.0 . . ?
C41A C40A H401 109.0 . . ?
N7A C40A H402 109.0 . . ?
C41A C40A H402 109.0 . . ?
H401 C40A H402 107.8 . . ?
O411 C41A O412 127.91(18) . . ?
O411 C41A C40A 117.87(17) . . ?
O412 C41A C40A 114.20(17) . . ?
N13A C50A C51A 109.75(15) . . ?
N13A C50A H501 109.7 . . ?
C51A C50A H501 109.7 . . ?
N13A C50A H502 109.7 . . ?
C51A C50A H502 109.7 . . ?
H501 C50A H502 108.2 . . ?
O512 C51A O511 126.07(18) . . ?
O512 C51A C50A 116.47(17) . . ?
O511 C51A C50A 117.43(16) . . ?
N16A C60A C61A 110.21(15) . . ?
N16A C60A H601 109.6 . . ?
C61A C60A H601 109.6 . . ?
N16A C60A H602 109.6 . . ?
C61A C60A H602 109.6 . . ?
H601 C60A H602 108.1 . . ?
O612 C61A O611 126.98(17) . . ?
O612 C61A C60A 115.46(17) . . ?
O611 C61A C60A 117.55(15) . . ?
C18B N1B C2B 117.80(17) . . ?
N1B C2B C19B 123.06(19) . . ?
N1B C2B C3B 114.55(17) . . ?
C19B C2B C3B 122.38(19) . . ?
C2B C3B N4B 111.32(17) . . ?
C2B C3B H35 109.4 . . ?
N4B C3B H35 109.4 . . ?
C2B C3B H36 109.4 . . ?
N4B C3B H36 109.4 . . ?
H35 C3B H36 108.0 . . ?
C30B N4B C5B 110.69(15) . . ?
C30B N4B C3B 113.32(16) . . ?
C5B N4B C3B 109.39(16) . . ?
C30B N4B H45 107.7 . . ?
C5B N4B H45 107.7 . . ?
C3B N4B H45 107.7 . . ?
N4B C5B C6B 112.08(17) . . ?
N4B C5B H55 109.2 . . ?
C6B C5B H55 109.2 . . ?
N4B C5B H56 109.2 . . ?
C6B C5B H56 109.2 . . ?
H55 C5B H56 107.9 . . ?
N7B C6B C5B 112.62(17) . . ?
N7B C6B H65 109.1 . . ?
C5B C6B H65 109.1 . . ?
N7B C6B H66 109.1 . . ?
C5B C6B H66 109.1 . . ?
H65 C6B H66 107.8 . . ?
C40B N7B C6B 111.59(16) . . ?
C40B N7B C8B 112.21(15) . . ?
C6B N7B C8B 109.21(16) . . ?
C40B N7B H75 107.9 . . ?
C6B N7B H75 107.9 . . ?
C8B N7B H75 107.9 . . ?
C9B C8B N7B 111.42(17) . . ?
C9B C8B H85 109.3 . . ?
N7B C8B H85 109.3 . . ?
C9B C8B H86 109.3 . . ?
N7B C8B H86 109.3 . . ?
H85 C8B H86 108.0 . . ?
N10B C9B C22B 122.7(2) . . ?
N10B C9B C8B 114.69(18) . . ?
C22B C9B C8B 122.56(19) . . ?
C11B N10B C9B 118.37(18) . . ?
N10B C11B C24B 123.0(2) . . ?
N10B C11B C12B 117.09(18) . . ?
C24B C11B C12B 119.90(19) . . ?
N13B C12B C11B 110.77(16) . . ?
N13B C12B H125 109.5 . . ?
C11B C12B H125 109.5 . . ?
N13B C12B H126 109.5 . . ?
C11B C12B H126 109.5 . . ?
H125 C12B H126 108.1 . . ?
C50B N13B C12B 112.93(16) . . ?
C50B N13B C14B 111.97(14) . . ?
C12B N13B C14B 109.99(15) . . ?
C50B N13B H135 107.2 . . ?
C12B N13B H135 107.2 . . ?
C14B N13B H135 107.2 . . ?
C15B C14B N13B 111.03(15) . . ?
C15B C14B H145 109.4 . . ?
N13B C14B H145 109.4 . . ?
C15B C14B H146 109.4 . . ?
N13B C14B H146 109.4 . . ?
H145 C14B H146 108.0 . . ?
C14B C15B N16B 111.06(15) . . ?
C14B C15B H155 109.4 . . ?
N16B C15B H155 109.4 . . ?
C14B C15B H156 109.4 . . ?
N16B C15B H156 109.4 . . ?
H155 C15B H156 108.0 . . ?
C17B N16B C60B 112.73(16) . . ?
C17B N16B C15B 110.87(15) . . ?
C60B N16B C15B 111.59(14) . . ?
C17B N16B H165 107.1 . . ?
C60B N16B H165 107.1 . . ?
C15B N16B H165 107.1 . . ?
N16B C17B C18B 111.01(15) . . ?
N16B C17B H175 109.4 . . ?
C18B C17B H175 109.4 . . ?
N16B C17B H176 109.4 . . ?
C18B C17B H176 109.4 . . ?
H175 C17B H176 108.0 . . ?
N1B C18B C21B 123.64(19) . . ?
N1B C18B C17B 116.22(17) . . ?
C21B C18B C17B 120.13(18) . . ?
C2B C19B C20B 118.1(2) . . ?
C2B C19B H195 120.9 . . ?
C20B C19B H195 120.9 . . ?
C19B C20B C21B 119.6(2) . . ?
C19B C20B H25 120.2 . . ?
C21B C20B H25 120.2 . . ?
C18B C21B C20B 117.79(19) . . ?
C18B C21B H215 121.1 . . ?
C20B C21B H215 121.1 . . ?
C9B C22B C23B 118.1(2) . . ?
C9B C22B H225 121.0 . . ?
C23B C22B H225 121.0 . . ?
C22B C23B C24B 120.1(2) . . ?
C22B C23B H235 119.9 . . ?
C24B C23B H235 119.9 . . ?
C23B C24B C11B 117.7(2) . . ?
C23B C24B H245 121.2 . . ?
C11B C24B H245 121.2 . . ?
N4B C30B C31B 113.76(17) . . ?
N4B C30B H305 108.8 . . ?
C31B C30B H305 108.8 . . ?
N4B C30B H306 108.8 . . ?
C31B C30B H306 108.8 . . ?
H305 C30B H306 107.7 . . ?
O315 C31B O316 127.50(19) . . ?
O315 C31B C30B 119.30(18) . . ?
O316 C31B C30B 113.19(18) . . ?
N7B C40B C41B 112.03(17) . . ?
N7B C40B H405 109.2 . . ?
C41B C40B H405 109.2 . . ?
N7B C40B H406 109.2 . . ?
C41B C40B H406 109.2 . . ?
H405 C40B H406 107.9 . . ?
O415 C41B O416 127.43(19) . . ?
O415 C41B C40B 118.48(18) . . ?
O416 C41B C40B 114.08(19) . . ?
N13B C50B C51B 110.15(17) . . ?
N13B C50B H505 109.6 . . ?
C51B C50B H505 109.6 . . ?
N13B C50B H506 109.6 . . ?
C51B C50B H506 109.6 . . ?
H505 C50B H506 108.1 . . ?
O516 C51B O515 126.4(2) . . ?
O516 C51B C50B 116.27(19) . . ?
O515 C51B C50B 117.29(17) . . ?
N16B C60B C61B 110.36(16) . . ?
N16B C60B H605 109.6 . . ?
C61B C60B H605 109.6 . . ?
N16B C60B H606 109.6 . . ?
C61B C60B H606 109.6 . . ?
H605 C60B H606 108.1 . . ?
O616 C61B O615 125.95(19) . . ?
O616 C61B C60B 116.67(19) . . ?
O615 C61B C60B 117.34(17) . . ?

loop_
_geom_bond_atom_site_label_1
_geom_bond_atom_site_label_2
_geom_bond_distance
_geom_bond_site_symmetry_2
_geom_bond_publ_flag
N1A C2A 1.339(3) . ?
N1A C18A 1.341(3) . ?
C2A C19A 1.383(3) . ?
C2A C3A 1.501(3) . ?
C3A N4A 1.525(3) . ?
C3A H31 0.9900 . ?
C3A H32 0.9900 . ?
N4A C30A 1.499(3) . ?
N4A C5A 1.506(2) . ?
N4A H41 1.0000 . ?
C5A C6A 1.522(3) . ?
C5A H51 0.9900 . ?
C5A H52 0.9900 . ?
C6A N7A 1.507(2) . ?
C6A H61 0.9900 . ?
C6A H62 0.9900 . ?
N7A C40A 1.502(2) . ?
N7A C8A 1.522(3) . ?
N7A H71 1.0000 . ?
C8A C9A 1.496(3) . ?
C8A H81 0.9900 . ?
C8A H82 0.9900 . ?
C9A N10A 1.340(3) . ?
C9A C22A 1.384(3) . ?
N10A C11A 1.341(2) . ?
C11A C24A 1.387(3) . ?
C11A C12A 1.505(3) . ?
C12A N13A 1.504(3) . ?
C12A H121 0.9900 . ?
C12A H122 0.9900 . ?
N13A C50A 1.503(2) . ?
N13A C14A 1.516(2) . ?
N13A H131 1.0000 . ?
C14A C15A 1.505(3) . ?
C14A H141 0.9900 . ?
C14A H142 0.9900 . ?
C15A N16A 1.515(2) . ?
C15A H151 0.9900 . ?
C15A H152 0.9900 . ?
N16A C17A 1.499(2) . ?
N16A C60A 1.502(2) . ?
N16A H161 1.0000 . ?
C17A C18A 1.502(3) . ?
C17A H171 0.9900 . ?
C17A H172 0.9900 . ?
C18A C21A 1.391(3) . ?
C19A C20A 1.381(4) . ?
C19A H191 0.9500 . ?
C20A C21A 1.369(4) . ?
C20A H201 0.9500 . ?
C21A H211 0.9500 . ?
C22A C23A 1.380(3) . ?
C22A H221 0.9500 . ?
C23A C24A 1.379(3) . ?
C23A H231 0.9500 . ?
C24A H241 0.9500 . ?
C30A C31A 1.530(3) . ?
C30A H301 0.9900 . ?
C30A H302 0.9900 . ?
C31A O311 1.241(3) . ?
C31A O312 1.259(3) . ?
C40A C41A 1.531(3) . ?
C40A H401 0.9900 . ?
C40A H402 0.9900 . ?
C41A O411 1.248(2) . ?
C41A O412 1.252(2) . ?
C50A C51A 1.528(3) . ?
C50A H501 0.9900 . ?
C50A H502 0.9900 . ?
C51A O512 1.247(2) . ?
C51A O511 1.256(2) . ?
C60A C61A 1.528(3) . ?
C60A H601 0.9900 . ?
C60A H602 0.9900 . ?
C61A O612 1.246(2) . ?
C61A O611 1.262(2) . ?
N1B C18B 1.328(3) . ?
N1B C2B 1.342(3) . ?
C2B C19B 1.383(3) . ?
C2B C3B 1.504(3) . ?
C3B N4B 1.516(3) . ?
C3B H35 0.9900 . ?
C3B H36 0.9900 . ?
N4B C30B 1.505(3) . ?
N4B C5B 1.512(2) . ?
N4B H45 1.0000 . ?
C5B C6B 1.523(3) . ?
C5B H55 0.9900 . ?
C5B H56 0.9900 . ?
C6B N7B 1.509(2) . ?
C6B H65 0.9900 . ?
C6B H66 0.9900 . ?
N7B C40B 1.500(3) . ?
N7B C8B 1.519(3) . ?
N7B H75 1.0000 . ?
C8B C9B 1.505(3) . ?
C8B H85 0.9900 . ?
C8B H86 0.9900 . ?
C9B N10B 1.338(3) . ?
C9B C22B 1.382(3) . ?
N10B C11B 1.337(3) . ?
C11B C24B 1.386(3) . ?
C11B C12B 1.504(3) . ?
C12B N13B 1.504(3) . ?
C12B H125 0.9900 . ?
C12B H126 0.9900 . ?
N13B C50B 1.501(2) . ?
N13B C14B 1.508(2) . ?
N13B H135 1.0000 . ?
C14B C15B 1.502(3) . ?
C14B H145 0.9900 . ?
C14B H146 0.9900 . ?
C15B N16B 1.514(3) . ?
C15B H155 0.9900 . ?
C15B H156 0.9900 . ?
N16B C17B 1.502(2) . ?
N16B C60B 1.505(2) . ?
N16B H165 1.0000 . ?
C17B C18B 1.516(3) . ?
C17B H175 0.9900 . ?
C17B H176 0.9900 . ?
C18B C21B 1.386(3) . ?
C19B C20B 1.386(3) . ?
C19B H195 0.9500 . ?
C20B C21B 1.387(3) . ?
C20B H25 0.9500 . ?
C21B H215 0.9500 . ?
C22B C23B 1.383(3) . ?
C22B H225 0.9500 . ?
C23B C24B 1.384(3) . ?
C23B H235 0.9500 . ?
C24B H245 0.9500 . ?
C30B C31B 1.529(3) . ?
C30B H305 0.9900 . ?
C30B H306 0.9900 . ?
C31B O315 1.239(3) . ?
C31B O316 1.261(3) . ?
C40B C41B 1.531(3) . ?
C40B H405 0.9900 . ?
C40B H406 0.9900 . ?
C41B O415 1.241(3) . ?
C41B O416 1.263(3) . ?
C50B C51B 1.529(3) . ?
C50B H505 0.9900 . ?
C50B H506 0.9900 . ?
C51B O516 1.249(2) . ?
C51B O515 1.258(3) . ?
C60B C61B 1.528(3) . ?
C60B H605 0.9900 . ?
C60B H606 0.9900 . ?
C61B O616 1.243(2) . ?
C61B O615 1.261(3) . ?
